data_2240015
loop_
_publ_author_name
'Tajuddin, Amalina Mohd'
'Bahron, Hadariah'
'Hanafiah, Rohazila Mohammad'
'Ibrahim, Nazlina'
'Fun, Hoong-Kun'
'Chantrapromma, Suchada'

_publ_section_title
;
 Crystal structure of
 bis{2-[(<i>E</i>)-(4-fluorobenzyl)iminomethyl]phenolato-
 <i>K</i>^2^<i>N,O</i>^1^}nickel(II)
;
_journal_coeditor_code SJ5425
_journal_issue 10
_journal_name_full 'Acta Crystallographica Section E'
_journal_page_first 252
_journal_page_last 255
_journal_paper_doi 10.1107/S1600536814020546
_journal_volume 70
_journal_year 2014
_chemical_formula_moiety 'C28 H22 F2 N2 Ni O2'
_chemical_formula_sum 'C28 H22 F2 N2 Ni O2'
_chemical_formula_weight 515.17
_chemical_melting_point_gt 471
_chemical_melting_point_lt 476
_chemical_name_common
;
Bis{2-[(<i>E</i>)-(4-fluorobenzyl)iminomethyl]phenolato-
<i>\k</i>^2^<i>N,O</i>^1^}nickel(II)
;
_chemical_name_systematic
;
Bis{2-[(<i>E</i>)-(4-fluorobenzyl)iminomethyl]phenolato-
<i>\k</i>^2^<i>N,O</i>^1^}nickel(II)
;
_space_group_IT_number 14
_symmetry_cell_setting monoclinic
_symmetry_space_group_name_Hall '-P 2ybc'
_symmetry_space_group_name_H-M 'P 1 21/c 1'
_atom_sites_solution_hydrogens geom
_atom_sites_solution_primary direct
_atom_sites_solution_secondary difmap
_audit_creation_method SHELXL-97
_cell_angle_alpha 90.00
_cell_angle_beta 125.9980(10)
_cell_angle_gamma 90.00
_cell_formula_units_Z 2
_cell_length_a 13.8611(3)
_cell_length_b 5.833400(10)
_cell_length_c 16.9942(3)
_cell_measurement_reflns_used 3235
_cell_measurement_temperature 100(2)
_cell_measurement_theta_max 29.99
_cell_measurement_theta_min 1.82
_cell_volume 1111.70(3)
_computing_cell_refinement 'APEX2 (Bruker, 2009)'
_computing_data_collection 'APEX2 (Bruker, 2009)'
_computing_data_reduction 'SAINT (Bruker, 2009)'
_computing_molecular_graphics 'SHELXTL (Sheldrick, 2008)'
_computing_publication_material
;
SHELXTL (Sheldrick, 2008), PLATON (Spek, 2009), Mercury (Macrae
<i>et al.</i>,
2006) and PUBLCIF (Westrip, 2010)
;
_computing_structure_refinement 'SHELXTL (Sheldrick, 2008)'
_computing_structure_solution 'SHELXTL (Sheldrick, 2008)'
_diffrn_ambient_temperature 100
_diffrn_measured_fraction_theta_full 0.998
_diffrn_measured_fraction_theta_max 0.998
_diffrn_measurement_device_type 'Bruker APEXII CCD area detector'
_diffrn_measurement_method '\f and \w scans'
_diffrn_radiation_monochromator graphite
_diffrn_radiation_source 'sealed tube'
_diffrn_radiation_type MoK\a
_diffrn_radiation_wavelength 0.71073
_diffrn_reflns_av_R_equivalents 0.0240
_diffrn_reflns_av_sigmaI/netI 0.0209
_diffrn_reflns_limit_h_max 19
_diffrn_reflns_limit_h_min -19
_diffrn_reflns_limit_k_max 8
_diffrn_reflns_limit_k_min -8
_diffrn_reflns_limit_l_max 23
_diffrn_reflns_limit_l_min -23
_diffrn_reflns_number 13419
_diffrn_reflns_theta_full 29.99
_diffrn_reflns_theta_max 29.99
_diffrn_reflns_theta_min 1.82
_diffrn_standards_number 0
_exptl_absorpt_coefficient_mu 0.920
_exptl_absorpt_correction_T_max 0.9064
_exptl_absorpt_correction_T_min 0.6738
_exptl_absorpt_correction_type multi-scan
_exptl_absorpt_process_details '(SADABS; Bruker, 2009)'
_exptl_crystal_colour Green
_exptl_crystal_density_diffrn 1.539
_exptl_crystal_density_method 'not measured'
_exptl_crystal_description Plate
_exptl_crystal_F_000 532
_exptl_crystal_size_max 0.47
_exptl_crystal_size_mid 0.19
_exptl_crystal_size_min 0.11
_refine_diff_density_max 0.449
_refine_diff_density_min -0.488
_refine_ls_extinction_method none
_refine_ls_goodness_of_fit_ref 1.053
_refine_ls_hydrogen_treatment constr
_refine_ls_matrix_type full
_refine_ls_number_parameters 160
_refine_ls_number_reflns 3235
_refine_ls_number_restraints 0
_refine_ls_restrained_S_all 1.053
_refine_ls_R_factor_all 0.0318
_refine_ls_R_factor_gt 0.0277
_refine_ls_shift/su_max 0.001
_refine_ls_shift/su_mean 0.001
_refine_ls_structure_factor_coef Fsqd
_refine_ls_weighting_details 'calc w=1/[\s^2^(Fo^2^)+(0.0322P)^2^+0.7123P] where P=(Fo^2^+2Fc^2^)/3'
_refine_ls_weighting_scheme calc
_refine_ls_wR_factor_gt 0.0693
_refine_ls_wR_factor_ref 0.0724
_reflns_number_gt 2896
_reflns_number_total 3235
_reflns_threshold_expression 'I > 2\s(I)'
_cod_data_source_file sj5425sup1.cf
_cod_data_source_block I
_cod_depositor_comments
;
 Replacing the "\K" substring with the "\k" substring in the
 values of the _chemical_name_common and _chemical_name_systematic
 data items.

 Antanas Vaitkus,
 2017-03-29
;
_cod_original_cell_volume 1111.70(4)
_cod_original_sg_symbol_H-M 'P 21/c'
_cod_database_code 2240015
_cod_database_fobs_code 2240015

loop_
_symmetry_equiv_pos_as_xyz
'x, y, z'
'-x, y+1/2, -z+1/2'
'-x, -y, -z'
'x, -y-1/2, z-1/2'

loop_
_atom_site_type_symbol
_atom_site_label
_atom_site_fract_x
_atom_site_fract_y
_atom_site_fract_z
_atom_site_U_iso_or_equiv
_atom_site_adp_type
_atom_site_calc_flag
_atom_site_refinement_flags
_atom_site_occupancy
_atom_site_symmetry_multiplicity
Ni Ni1 0.5000 0.0000 0.5000 0.01062(7) Uani d S 1 2
F F1 1.07321(8) -0.19874(17) 0.63754(7) 0.0297(2) Uani d . 1 1
N N1 0.58764(8) 0.26207(18) 0.50481(7) 0.01200(19) Uani d . 1 1
O O1 0.41017(8) -0.01507(15) 0.36693(7) 0.01520(18) Uani d . 1 1
C C1 0.38843(10) 0.1456(2) 0.30461(9) 0.0133(2) Uani d . 1 1
C C2 0.29659(11) 0.1091(2) 0.20455(9) 0.0160(2) Uani d . 1 1
H H2A 0.2528 -0.0303 0.1840 0.019 Uiso calc R 1 1
C C3 0.27066(11) 0.2756(2) 0.13703(9) 0.0174(2) Uani d . 1 1
H H3A 0.2085 0.2490 0.0704 0.021 Uiso calc R 1 1
C C4 0.33373(12) 0.4832(2) 0.16425(10) 0.0175(2) Uani d . 1 1
H H4A 0.3147 0.5959 0.1168 0.021 Uiso calc R 1 1
C C5 0.42385(11) 0.5206(2) 0.26118(9) 0.0151(2) Uani d . 1 1
H H5A 0.4676 0.6600 0.2804 0.018 Uiso calc R 1 1
C C6 0.45190(10) 0.3546(2) 0.33205(8) 0.0125(2) Uani d . 1 1
C C7 0.55207(10) 0.3936(2) 0.43090(9) 0.0125(2) Uani d . 1 1
H H7A 0.5968 0.5294 0.4434 0.015 Uiso calc R 1 1
C C8 0.70465(10) 0.3283(2) 0.59589(9) 0.0134(2) Uani d . 1 1
H H8A 0.7024 0.3042 0.6524 0.016 Uiso calc R 1 1
H H8B 0.7198 0.4930 0.5933 0.016 Uiso calc R 1 1
C C9 0.80423(10) 0.1869(2) 0.60823(8) 0.0133(2) Uani d . 1 1
C C10 0.86635(11) 0.2669(2) 0.57233(9) 0.0166(2) Uani d . 1 1
H H10A 0.8456 0.4110 0.5402 0.020 Uiso calc R 1 1
C C11 0.95823(11) 0.1396(3) 0.58258(10) 0.0202(3) Uani d . 1 1
H H11A 1.0010 0.1957 0.5588 0.024 Uiso calc R 1 1
C C12 0.98511(11) -0.0701(3) 0.62825(10) 0.0196(3) Uani d . 1 1
C C13 0.92625(11) -0.1569(2) 0.66508(9) 0.0174(2) Uani d . 1 1
H H13A 0.9471 -0.3019 0.6965 0.021 Uiso calc R 1 1
C C14 0.83553(11) -0.0255(2) 0.65471(9) 0.0152(2) Uani d . 1 1
H H14A 0.7942 -0.0816 0.6798 0.018 Uiso calc R 1 1

loop_
_atom_site_aniso_label
_atom_site_aniso_U_11
_atom_site_aniso_U_22
_atom_site_aniso_U_33
_atom_site_aniso_U_12
_atom_site_aniso_U_13
_atom_site_aniso_U_23
Ni1 0.01005(10) 0.01029(11) 0.01063(11) -0.00089(7) 0.00557(8) 0.00019(7)
F1 0.0240(4) 0.0360(5) 0.0340(5) 0.0125(4) 0.0197(4) 0.0035(4)
N1 0.0105(4) 0.0115(5) 0.0129(4) -0.0003(3) 0.0063(4) -0.0010(4)
O1 0.0168(4) 0.0142(4) 0.0122(4) -0.0036(3) 0.0072(3) 0.0005(3)
C1 0.0123(5) 0.0149(5) 0.0138(5) 0.0010(4) 0.0084(4) 0.0009(4)
C2 0.0141(5) 0.0177(6) 0.0148(5) -0.0015(4) 0.0077(5) -0.0003(4)
C3 0.0141(5) 0.0218(6) 0.0136(5) 0.0016(4) 0.0066(4) 0.0010(5)
C4 0.0176(6) 0.0188(6) 0.0157(6) 0.0029(4) 0.0096(5) 0.0049(5)
C5 0.0153(5) 0.0144(6) 0.0167(6) 0.0012(4) 0.0100(5) 0.0022(4)
C6 0.0115(5) 0.0133(5) 0.0135(5) 0.0014(4) 0.0077(4) 0.0010(4)
C7 0.0122(5) 0.0115(5) 0.0158(5) -0.0002(4) 0.0093(4) -0.0005(4)
C8 0.0119(5) 0.0116(5) 0.0140(5) -0.0017(4) 0.0062(4) -0.0020(4)
C9 0.0103(5) 0.0149(5) 0.0114(5) -0.0012(4) 0.0045(4) -0.0015(4)
C10 0.0154(5) 0.0179(6) 0.0156(5) -0.0010(4) 0.0086(5) 0.0007(4)
C11 0.0174(6) 0.0271(7) 0.0192(6) -0.0004(5) 0.0126(5) -0.0003(5)
C12 0.0139(5) 0.0249(7) 0.0182(6) 0.0039(5) 0.0085(5) -0.0020(5)
C13 0.0139(5) 0.0162(6) 0.0161(6) 0.0013(4) 0.0054(5) -0.0002(4)
C14 0.0123(5) 0.0152(6) 0.0155(5) -0.0018(4) 0.0068(4) -0.0008(4)

loop_
_atom_type_symbol
_atom_type_description
_atom_type_scat_dispersion_real
_atom_type_scat_dispersion_imag
_atom_type_scat_source
C C 0.0033 0.0016 'International Tables Vol C Tables 4.2.6.8 and 6.1.1.4'
H H 0.0000 0.0000 'International Tables Vol C Tables 4.2.6.8 and 6.1.1.4'
N N 0.0061 0.0033 'International Tables Vol C Tables 4.2.6.8 and 6.1.1.4'
O O 0.0106 0.0060 'International Tables Vol C Tables 4.2.6.8 and 6.1.1.4'
F F 0.0171 0.0103 'International Tables Vol C Tables 4.2.6.8 and 6.1.1.4'
Ni Ni 0.3393 1.1124 'International Tables Vol C Tables 4.2.6.8 and 6.1.1.4'

loop_
_geom_angle_atom_site_label_1
_geom_angle_atom_site_label_2
_geom_angle_atom_site_label_3
_geom_angle_site_symmetry_1
_geom_angle_site_symmetry_3
_geom_angle
O1 Ni1 O1 3_656 . 180.0
O1 Ni1 N1 3_656 3_656 92.56(4)
O1 Ni1 N1 . 3_656 87.44(4)
O1 Ni1 N1 3_656 . 87.44(4)
O1 Ni1 N1 . . 92.56(4)
N1 Ni1 N1 3_656 . 180.00(6)
C7 N1 C8 . . 114.48(10)
C7 N1 Ni1 . . 123.90(8)
C8 N1 Ni1 . . 121.62(8)
C1 O1 Ni1 . . 129.03(8)
O1 C1 C6 . . 123.23(11)
O1 C1 C2 . . 118.67(11)
C6 C1 C2 . . 118.10(11)
C3 C2 C1 . . 120.18(12)
C3 C2 H2A . . 119.9
C1 C2 H2A . . 119.9
C2 C3 C4 . . 121.73(12)
C2 C3 H3A . . 119.1
C4 C3 H3A . . 119.1
C5 C4 C3 . . 118.79(12)
C5 C4 H4A . . 120.6
C3 C4 H4A . . 120.6
C4 C5 C6 . . 120.87(12)
C4 C5 H5A . . 119.6
C6 C5 H5A . . 119.6
C5 C6 C1 . . 120.33(11)
C5 C6 C7 . . 118.85(11)
C1 C6 C7 . . 120.62(11)
N1 C7 C6 . . 126.56(11)
N1 C7 H7A . . 116.7
C6 C7 H7A . . 116.7
N1 C8 C9 . . 110.45(9)
N1 C8 H8A . . 109.6
C9 C8 H8A . . 109.6
N1 C8 H8B . . 109.6
C9 C8 H8B . . 109.6
H8A C8 H8B . . 108.1
C14 C9 C10 . . 118.57(11)
C14 C9 C8 . . 121.18(11)
C10 C9 C8 . . 120.25(11)
C11 C10 C9 . . 121.36(12)
C11 C10 H10A . . 119.3
C9 C10 H10A . . 119.3
C12 C11 C10 . . 117.89(12)
C12 C11 H11A . . 121.1
C10 C11 H11A . . 121.1
F1 C12 C11 . . 118.81(12)
F1 C12 C13 . . 118.24(13)
C11 C12 C13 . . 122.95(12)
C12 C13 C14 . . 118.04(12)
C12 C13 H13A . . 121.0
C14 C13 H13A . . 121.0
C13 C14 C9 . . 121.18(12)
C13 C14 H14A . . 119.4
C9 C14 H14A . . 119.4

loop_
_geom_bond_atom_site_label_1
_geom_bond_atom_site_label_2
_geom_bond_site_symmetry_2
_geom_bond_distance
Ni1 O1 3_656 1.8336(9)
Ni1 O1 . 1.8336(9)
Ni1 N1 3_656 1.9242(10)
Ni1 N1 . 1.9242(10)
F1 C12 . 1.3613(15)
N1 C7 . 1.2967(16)
N1 C8 . 1.4915(15)
O1 C1 . 1.3097(15)
C1 C6 . 1.4130(17)
C1 C2 . 1.4187(17)
C2 C3 . 1.3801(18)
C2 H2A . 0.9500
C3 C4 . 1.4031(19)
C3 H3A . 0.9500
C4 C5 . 1.3794(18)
C4 H4A . 0.9500
C5 C6 . 1.4100(17)
C5 H5A . 0.9500
C6 C7 . 1.4351(16)
C7 H7A . 0.9500
C8 C9 . 1.5133(16)
C8 H8A . 0.9900
C8 H8B . 0.9900
C9 C14 . 1.3943(17)
C9 C10 . 1.3960(17)
C10 C11 . 1.3937(18)
C10 H10A . 0.9500
C11 C12 . 1.378(2)
C11 H11A . 0.9500
C12 C13 . 1.3834(19)
C13 C14 . 1.3926(17)
C13 H13A . 0.9500
C14 H14A . 0.9500

loop_
_geom_hbond_atom_site_label_D
_geom_hbond_atom_site_label_H
_geom_hbond_atom_site_label_A
_geom_hbond_site_symmetry_A
_geom_hbond_distance_DH
_geom_hbond_distance_HA
_geom_hbond_distance_DA
_geom_hbond_angle_DHA
_geom_hbond_publ_flag
C8 H8A O1 3_656 0.99 2.19 2.7300(18) 113 y
C14 H14A O1 3_656 0.95 2.52 3.212(2) 130 y
C2 H2A F1 4_455 0.95 2.65 3.5312(19) 155 y
C5 H5A Cg1 2_655 0.95 2.685 3.4010(18) 133 y
C13 H13A Cg2 2_746 0.95 2.693 3.4252(13) 134 y

loop_
_geom_torsion_atom_site_label_1
_geom_torsion_atom_site_label_2
_geom_torsion_atom_site_label_3
_geom_torsion_atom_site_label_4
_geom_torsion_site_symmetry_1
_geom_torsion
O1 Ni1 N1 C7 3_656 -161.69(10)
O1 Ni1 N1 C7 . 18.31(10)
O1 Ni1 N1 C8 3_656 18.90(9)
O1 Ni1 N1 C8 . -161.10(9)
N1 Ni1 O1 C1 3_656 158.63(10)
N1 Ni1 O1 C1 . -21.37(10)
Ni1 O1 C1 C6 . 12.98(17)
Ni1 O1 C1 C2 . -166.89(9)
O1 C1 C2 C3 . 179.45(11)
C6 C1 C2 C3 . -0.42(17)
C1 C2 C3 C4 . 0.48(19)
C2 C3 C4 C5 . -0.03(19)
C3 C4 C5 C6 . -0.47(19)
C4 C5 C6 C1 . 0.52(18)
C4 C5 C6 C7 . 175.37(11)
O1 C1 C6 C5 . -179.94(11)
C2 C1 C6 C5 . -0.07(17)
O1 C1 C6 C7 . 5.30(18)
C2 C1 C6 C7 . -174.83(11)
C8 N1 C7 C6 . 171.36(11)
Ni1 N1 C7 C6 . -8.09(17)
C5 C6 C7 N1 . 177.97(11)
C1 C6 C7 N1 . -7.20(18)
C7 N1 C8 C9 . -97.31(12)
Ni1 N1 C8 C9 . 82.15(11)
N1 C8 C9 C14 . -87.37(13)
N1 C8 C9 C10 . 92.19(13)
C14 C9 C10 C11 . -0.29(18)
C8 C9 C10 C11 . -179.86(12)
C9 C10 C11 C12 . 0.9(2)
C10 C11 C12 F1 . 178.90(12)
C10 C11 C12 C13 . -0.9(2)
F1 C12 C13 C14 . -179.49(11)
C11 C12 C13 C14 . 0.3(2)
C12 C13 C14 C9 . 0.31(19)
C10 C9 C14 C13 . -0.32(18)
C8 C9 C14 C13 . 179.25(11)
